data_2239887
loop_
_publ_author_name
'Alshammari, Mohammed B.'
'Smith, Keith'
'Hegazy, Amany S.'
'Kariuki, Benson M.'
'El-Hiti, Gamal A.'

_publ_section_title
;
 Crystal structure of 2-ethylquinazoline-4(3<i>H</i>)-thione
;
_journal_issue 9
_journal_name_full 'Acta Crystallographica Section E'
_journal_page_first o953
_journal_paper_doi 10.1107/S160053681401664X
_journal_volume 70
_journal_year 2014
_chemical_formula_iupac 'C10 H10 N2 S'
_chemical_formula_moiety 'C10 H10 N2 S'
_chemical_formula_sum 'C10 H10 N2 S'
_chemical_formula_weight 190.26
_chemical_name_systematic
;
2-Ethylquinazoline-4(3<i>H</i>)-thione
;
_space_group_crystal_system orthorhombic
_space_group_IT_number 61
_space_group_name_Hall '-P 2ac 2ab'
_space_group_name_H-M_alt 'P b c a'
_symmetry_space_group_name_Hall '-P 2ac 2ab'
_symmetry_space_group_name_H-M 'P b c a'
_atom_sites_solution_hydrogens geom
_audit_creation_method SHELXL-2013
_cell_angle_alpha 90
_cell_angle_beta 90
_cell_angle_gamma 90
_cell_formula_units_Z 8
_cell_length_a 5.8231(3)
_cell_length_b 14.3214(6)
_cell_length_c 21.7365(8)
_cell_measurement_reflns_used 3617
_cell_measurement_temperature 150(2)
_cell_measurement_theta_max 29.2670
_cell_measurement_theta_min 3.8770
_cell_volume 1812.71(14)
_computing_cell_refinement
;
CrysAlis PRO (Agilent, 2014)
;
_computing_data_collection
;
CrysAlis PRO (Agilent, 2014)
;
_computing_data_reduction
;
CrysAlis PRO (Agilent, 2014)
;
_computing_molecular_graphics 'SHELXTL (Sheldrick, 2008)'
_computing_publication_material 'SHELXTL (Sheldrick, 2008)'
_computing_structure_refinement 'SHELXTL (Sheldrick, 2008)'
_computing_structure_solution 'SHELXTL (Sheldrick, 2008)'
_diffrn_ambient_temperature 150(2)
_diffrn_measured_fraction_theta_full 0.988
_diffrn_measured_fraction_theta_max 0.863
_diffrn_measurement_device_type 'Agilent SuperNova (Dual, Cu at zero, Atlas)'
_diffrn_measurement_method '\w scans'
_diffrn_radiation_monochromator mirror
_diffrn_radiation_source 'SuperNova (Mo) X-ray Source'
_diffrn_radiation_type MoK\a
_diffrn_radiation_wavelength 0.71073
_diffrn_reflns_av_R_equivalents 0.0202
_diffrn_reflns_limit_h_max 7
_diffrn_reflns_limit_h_min -6
_diffrn_reflns_limit_k_max 14
_diffrn_reflns_limit_k_min -19
_diffrn_reflns_limit_l_max 29
_diffrn_reflns_limit_l_min -23
_diffrn_reflns_number 7795
_diffrn_reflns_theta_full 27.000
_diffrn_reflns_theta_max 29.811
_diffrn_reflns_theta_min 2.995
_diffrn_standards_decay_% 0
_diffrn_standards_interval_count 0
_diffrn_standards_interval_time 0
_diffrn_standards_number 0
_exptl_absorpt_coefficient_mu 0.306
_exptl_absorpt_correction_T_max 1.00000
_exptl_absorpt_correction_T_min 0.78016
_exptl_absorpt_correction_type multi-scan
_exptl_absorpt_process_details
;
(CrysAlis PRO; Agilent, 2014)
;
_exptl_crystal_colour yellow
_exptl_crystal_density_diffrn 1.394
_exptl_crystal_description plate
_exptl_crystal_F_000 800
_exptl_crystal_size_max 0.410
_exptl_crystal_size_mid 0.240
_exptl_crystal_size_min 0.150
_refine_diff_density_max 0.301
_refine_diff_density_min -0.250
_refine_ls_extinction_method none
_refine_ls_goodness_of_fit_ref 1.031
_refine_ls_hydrogen_treatment constr
_refine_ls_matrix_type full
_refine_ls_number_parameters 119
_refine_ls_number_reflns 2240
_refine_ls_number_restraints 0
_refine_ls_restrained_S_all 1.031
_refine_ls_R_factor_all 0.0375
_refine_ls_R_factor_gt 0.0325
_refine_ls_shift/su_max 0.000
_refine_ls_shift/su_mean 0.000
_refine_ls_structure_factor_coef Fsqd
_refine_ls_weighting_details 'w=1/[\s^2^(Fo^2^)+(0.0416P)^2^+0.7981P] where P=(Fo^2^+2Fc^2^)/3'
_refine_ls_weighting_scheme calc
_refine_ls_wR_factor_gt 0.0834
_refine_ls_wR_factor_ref 0.0868
_reflns_number_gt 1973
_reflns_number_total 2240
_reflns_threshold_expression I>2\s(I)
_cod_data_source_file xu5804sup1.cif
_cod_data_source_block I
_cod_database_code 2239887
_cod_database_fobs_code 2239887
_shelx_space_group_comment
;
The symmetry employed for this shelxl refinement is uniquely defined
by the following loop, which should always be used as a source of
symmetry information in preference to the above space-group names.
They are only intended as comments.
;
_shelx_estimated_absorpt_t_min 0.885
_shelx_estimated_absorpt_t_max 0.956
_shelxl_version_number .2013

loop_
_symmetry_equiv_pos_as_xyz
'x, y, z'
'-x+1/2, -y, z+1/2'
'x+1/2, -y+1/2, -z'
'-x, y+1/2, -z+1/2'
'-x, -y, -z'
'x-1/2, y, -z-1/2'
'-x-1/2, y-1/2, z'
'x, -y-1/2, z-1/2'

loop_
_atom_site_type_symbol
_atom_site_label
_atom_site_fract_x
_atom_site_fract_y
_atom_site_fract_z
_atom_site_U_iso_or_equiv
_atom_site_adp_type
_atom_site_calc_flag
_atom_site_occupancy
C C1 0.7433(2) 0.57478(9) 0.62537(6) 0.0185(3) Uani d 1
C C2 0.6649(2) 0.44643(8) 0.55604(5) 0.0178(2) Uani d 1
C C3 0.4705(2) 0.42557(8) 0.59550(5) 0.0177(3) Uani d 1
C C4 0.4368(2) 0.48131(8) 0.64832(5) 0.0183(3) Uani d 1
C C5 0.3171(2) 0.35262(9) 0.58239(6) 0.0209(3) Uani d 1
H H5 0.3379 0.3158 0.5465 0.025 Uiso calc 1
C C6 0.1366(2) 0.33425(9) 0.62146(6) 0.0236(3) Uani d 1
H H6 0.0337 0.2845 0.6127 0.028 Uiso calc 1
C C7 0.1046(2) 0.38917(9) 0.67440(6) 0.0240(3) Uani d 1
H H7 -0.0197 0.3760 0.7013 0.029 Uiso calc 1
C C8 0.2513(2) 0.46175(9) 0.68761(6) 0.0218(3) Uani d 1
H H8 0.2272 0.4987 0.7233 0.026 Uiso calc 1
C C9 0.8998(2) 0.65696(9) 0.63452(6) 0.0227(3) Uani d 1
H H9A 0.8734 0.7023 0.6009 0.027 Uiso calc 1
H H9B 1.0609 0.6354 0.6316 0.027 Uiso calc 1
C C10 0.8668(3) 0.70632(9) 0.69567(6) 0.0246(3) Uani d 1
H H10A 0.7058 0.7252 0.7000 0.037 Uiso calc 1
H H10B 0.9652 0.7618 0.6972 0.037 Uiso calc 1
H H10C 0.9080 0.6639 0.7293 0.037 Uiso calc 1
N N1 0.78973(18) 0.52156(7) 0.57402(5) 0.0188(2) Uani d 1
H H1 0.9086 0.5374 0.5513 0.023 Uiso calc 1
N N2 0.57662(19) 0.55697(7) 0.66273(5) 0.0199(2) Uani d 1
S S1 0.73978(6) 0.38502(2) 0.49367(2) 0.02214(11) Uani d 1

loop_
_atom_site_aniso_label
_atom_site_aniso_U_11
_atom_site_aniso_U_22
_atom_site_aniso_U_33
_atom_site_aniso_U_12
_atom_site_aniso_U_13
_atom_site_aniso_U_23
C1 0.0210(6) 0.0177(6) 0.0169(6) 0.0022(5) -0.0006(4) -0.0010(5)
C2 0.0203(6) 0.0164(5) 0.0166(5) 0.0039(5) -0.0026(5) 0.0008(4)
C3 0.0194(6) 0.0171(6) 0.0167(5) 0.0027(5) -0.0019(5) 0.0020(4)
C4 0.0197(6) 0.0178(6) 0.0172(5) 0.0019(5) -0.0012(4) 0.0010(5)
C5 0.0237(7) 0.0189(6) 0.0202(6) 0.0008(5) -0.0032(5) -0.0006(5)
C6 0.0238(7) 0.0212(6) 0.0258(6) -0.0033(5) -0.0029(5) 0.0012(5)
C7 0.0213(7) 0.0264(7) 0.0244(6) -0.0013(5) 0.0028(5) 0.0038(5)
C8 0.0242(7) 0.0226(6) 0.0186(6) 0.0015(5) 0.0016(5) 0.0002(5)
C9 0.0238(7) 0.0208(6) 0.0233(6) -0.0033(5) 0.0041(5) -0.0040(5)
C10 0.0292(7) 0.0233(6) 0.0214(6) -0.0047(5) 0.0001(5) -0.0040(5)
N1 0.0188(5) 0.0194(5) 0.0182(5) -0.0003(4) 0.0030(4) -0.0024(4)
N2 0.0220(6) 0.0191(5) 0.0187(5) -0.0006(4) 0.0015(4) -0.0012(4)
S1 0.0244(2) 0.02191(18) 0.02011(17) 0.00029(12) 0.00293(12) -0.00599(12)

loop_
_atom_type_symbol
_atom_type_description
_atom_type_scat_dispersion_real
_atom_type_scat_dispersion_imag
_atom_type_scat_source
C C 0.0033 0.0016 'International Tables Vol C Tables 4.2.6.8 and 6.1.1.4'
H H 0.0000 0.0000 'International Tables Vol C Tables 4.2.6.8 and 6.1.1.4'
N N 0.0061 0.0033 'International Tables Vol C Tables 4.2.6.8 and 6.1.1.4'
S S 0.1246 0.1234 'International Tables Vol C Tables 4.2.6.8 and 6.1.1.4'

loop_
_geom_angle_atom_site_label_1
_geom_angle_atom_site_label_2
_geom_angle_atom_site_label_3
_geom_angle
N2 C1 N1 123.21(12)
N2 C1 C9 121.86(11)
N1 C1 C9 114.92(11)
N1 C2 C3 114.27(11)
N1 C2 S1 120.71(10)
C3 C2 S1 125.01(10)
C5 C3 C4 119.83(12)
C5 C3 C2 121.97(11)
C4 C3 C2 118.19(11)
N2 C4 C8 117.93(11)
N2 C4 C3 122.83(11)
C8 C4 C3 119.22(12)
C6 C5 C3 120.19(12)
C6 C5 H5 119.9
C3 C5 H5 119.9
C5 C6 C7 119.94(12)
C5 C6 H6 120.0
C7 C6 H6 120.0
C8 C7 C6 120.73(13)
C8 C7 H7 119.6
C6 C7 H7 119.6
C7 C8 C4 120.08(12)
C7 C8 H8 120.0
C4 C8 H8 120.0
C1 C9 C10 113.84(11)
C1 C9 H9A 108.8
C10 C9 H9A 108.8
C1 C9 H9B 108.8
C10 C9 H9B 108.8
H9A C9 H9B 107.7
C9 C10 H10A 109.5
C9 C10 H10B 109.5
H10A C10 H10B 109.5
C9 C10 H10C 109.5
H10A C10 H10C 109.5
H10B C10 H10C 109.5
C2 N1 C1 124.53(11)
C2 N1 H1 117.7
C1 N1 H1 117.7
C1 N2 C4 116.89(11)

loop_
_geom_bond_atom_site_label_1
_geom_bond_atom_site_label_2
_geom_bond_distance
C1 N2 1.2908(16)
C1 N1 1.3784(16)
C1 C9 1.5017(18)
C2 N1 1.3560(16)
C2 C3 1.4514(17)
C2 S1 1.6737(12)
C3 C5 1.4038(18)
C3 C4 1.4119(16)
C4 N2 1.3910(16)
C4 C8 1.4054(18)
C5 C6 1.3766(19)
C5 H5 0.9500
C6 C7 1.4061(19)
C6 H6 0.9500
C7 C8 1.3757(19)
C7 H7 0.9500
C8 H8 0.9500
C9 C10 1.5177(17)
C9 H9A 0.9900
C9 H9B 0.9900
C10 H10A 0.9800
C10 H10B 0.9800
C10 H10C 0.9800
N1 H1 0.8800

loop_
_geom_hbond_atom_site_label_D
_geom_hbond_atom_site_label_H
_geom_hbond_atom_site_label_A
_geom_hbond_site_symmetry_A
_geom_hbond_distance_DH
_geom_hbond_distance_HA
_geom_hbond_distance_DA
_geom_hbond_angle_DHA
N1 H1 S1 5_766 0.88 2.53 3.3854(11) 165.5
